data_4346125
loop_
_publ_author_name
'Knorr, Michael'
'Bonnot, Antoine'
'Lapprand, Antony'
'Khatyr, Abderrahim'
'Strohmann, Carsten'
'Kubicki, Marek M.'
'Rousselin, Yoann'
'Harvey, Pierre D.'

_publ_section_title
;
 Reactivity of CuI and CuBr toward dialkyl sulfides RSR: from discrete
 molecular Cu4I4S4 and Cu8I8S6 clusters to luminescent copper(I)
 coordination polymers.
;
_journal_issue 8
_journal_name_full 'Inorganic chemistry'
_journal_page_first 4076
_journal_page_last 4093
_journal_paper_doi 10.1021/acs.inorgchem.5b00327
_journal_volume 54
_journal_year 2015
_chemical_formula_moiety 'C5 H11 Cu2 I2 N S'
_chemical_formula_sum 'C5 H11 Cu2 I2 N S'
_chemical_formula_weight 498.09
_space_group_crystal_system monoclinic
_space_group_IT_number 14
_space_group_name_Hall '-P 2ybc'
_space_group_name_H-M_alt 'P 1 21/c 1'
_atom_sites_solution_hydrogens geom
_audit_creation_date 2013-05-27
_audit_creation_method
;
  Olex2 1.2
  (compiled 2013.04.25 svn.r2679, GUI svn.r4466)
;
_audit_update_record
;
2013-05-27 # Formatted by publCIF
;
_cell_angle_alpha 90
_cell_angle_beta 90.326(2)
_cell_angle_gamma 90
_cell_formula_units_Z 4
_cell_length_a 7.2263(6)
_cell_length_b 10.4398(8)
_cell_length_c 16.0553(11)
_cell_measurement_temperature 115
_cell_volume 1211.21(16)
_computing_cell_refinement 'SAINT V8.27B (Bruker AXS Inc., 2012)'
_computing_data_collection 'SAINT V8.27B (Bruker AXS Inc., 2012)'
_computing_data_reduction 'SAINT V8.27B (Bruker AXS Inc., 2012)'
_computing_molecular_graphics
;
O. V. Dolomanov, L. J. Bourhis, R. J. Gildea, J. A. K. Howard and H. Puschmann,
OLEX2: a complete structure solution, refinement and analysis program.
J. Appl. Cryst. (2009). 42, 339-341.
;
_computing_publication_material
;
O. V. Dolomanov, L. J. Bourhis, R. J. Gildea, J. A. K. Howard and H. Puschmann,
OLEX2: a complete structure solution, refinement and analysis program.
J. Appl. Cryst. (2009). 42, 339-341.
;
_computing_structure_refinement
;
SHELXL, G.M. Sheldrick, Acta Cryst.
(2008). A64, 112-122
;
_computing_structure_solution 'SHELXS-97, G.M. Sheldrick, Acta Cryst. (2008). A64, 112-122'
_diffrn_ambient_temperature 115.0
_diffrn_detector 'CCD Plate'
_diffrn_detector_area_resol_mean 9
_diffrn_detector_type 'CCD area detector'
_diffrn_measured_fraction_theta_full 0.999
_diffrn_measured_fraction_theta_max 0.993
_diffrn_measurement_device '\k-geometry diffractometer'
_diffrn_measurement_device_type 'Nonius Kappa Apex II'
_diffrn_measurement_method 'CCD rotation images, thick slices'
_diffrn_radiation_collimation '0.6 mm'
_diffrn_radiation_monochromator graphite
_diffrn_radiation_probe x-ray
_diffrn_radiation_type 'Mo K\a~1~'
_diffrn_radiation_wavelength 0.71073
_diffrn_radiation_xray_symbol K-L~3~
_diffrn_reflns_av_R_equivalents 0.0353
_diffrn_reflns_av_unetI/netI 0.0214
_diffrn_reflns_Laue_measured_fraction_full 0.999
_diffrn_reflns_Laue_measured_fraction_max 0.993
_diffrn_reflns_limit_h_max 9
_diffrn_reflns_limit_h_min -9
_diffrn_reflns_limit_k_max 13
_diffrn_reflns_limit_k_min -13
_diffrn_reflns_limit_l_max 20
_diffrn_reflns_limit_l_min -20
_diffrn_reflns_number 20464
_diffrn_reflns_point_group_measured_fraction_full 0.999
_diffrn_reflns_point_group_measured_fraction_max 0.993
_diffrn_reflns_theta_full 25.242
_diffrn_reflns_theta_max 27.611
_diffrn_reflns_theta_min 2.819
_diffrn_source 'X-ray tube'
_diffrn_source_target Mo
_diffrn_source_type 'Siemens KFF Mo 2K-180'
_exptl_absorpt_coefficient_mu 8.730
_exptl_absorpt_correction_T_max 0.74
_exptl_absorpt_correction_T_min 0.45
_exptl_absorpt_correction_type multi-scan
_exptl_absorpt_process_details SADABS
_exptl_crystal_colour 'clear light colourless'
_exptl_crystal_colour_lustre clear
_exptl_crystal_colour_modifier light
_exptl_crystal_colour_primary colourless
_exptl_crystal_density_diffrn 2.731
_exptl_crystal_density_method 'not measured'
_exptl_crystal_description plate
_exptl_crystal_F_000 912
_exptl_crystal_size_max 0.25
_exptl_crystal_size_mid 0.1
_exptl_crystal_size_min 0.05
_refine_diff_density_max 0.428
_refine_diff_density_min -0.498
_refine_diff_density_rms 0.105
_refine_ls_extinction_method none
_refine_ls_goodness_of_fit_ref 1.044
_refine_ls_hydrogen_treatment constr
_refine_ls_matrix_type full
_refine_ls_number_parameters 103
_refine_ls_number_reflns 2801
_refine_ls_number_restraints 0
_refine_ls_restrained_S_all 1.044
_refine_ls_R_factor_all 0.0202
_refine_ls_R_factor_gt 0.0151
_refine_ls_shift/su_max 0.001
_refine_ls_shift/su_mean 0.000
_refine_ls_structure_factor_coef Fsqd
_refine_ls_weighting_details
;
 w=1/[\s^2^(Fo^2^)+(0.0087P)^2^+0.5546P]
 where P=(Fo^2^+2Fc^2^)/3
;
_refine_ls_weighting_scheme calc
_refine_ls_wR_factor_gt 0.0290
_refine_ls_wR_factor_ref 0.0304
_reflns_Friedel_coverage 0.000
_reflns_number_gt 2501
_reflns_number_total 2801
_reflns_threshold_expression 'I > 2\s(I)'
_cod_data_source_file ic5b00327_si_003.cif
_cod_data_source_block 13mk2705_compound_3
_cod_database_code 4346125
_olex2_refinement_description
;
1. Fixed Uiso
 At 1.2 times of:
  All C(H,H) groups
 At 1.5 times of:
  All C(H,H,H) groups
2.a Secondary CH2 refined with riding coordinates:
 C4(H4A,H4B)
2.b Idealised Me refined as rotating group:
 C3(H3A,H3B,H3C), C2(H2A,H2B,H2C), C5(H5A,H5B,H5C)
;

loop_
_space_group_symop_operation_xyz
'x, y, z'
'-x, y+1/2, -z+1/2'
'-x, -y, -z'
'x, -y-1/2, z-1/2'

loop_
_atom_site_label
_atom_site_type_symbol
_atom_site_fract_x
_atom_site_fract_y
_atom_site_fract_z
_atom_site_U_iso_or_equiv
_atom_site_adp_type
_atom_site_occupancy
_atom_site_site_symmetry_order
_atom_site_calc_flag
_atom_site_refinement_flags_posn
_atom_site_refinement_flags_adp
I1 I 0.18438(2) 0.24650(2) 0.41617(2) 0.01434(4) Uani 1 1 d . .
I2 I 0.35273(2) 0.66056(2) 0.43649(2) 0.01241(4) Uani 1 1 d . .
Cu1 Cu 0.32623(4) 0.43437(3) 0.50738(2) 0.01455(7) Uani 1 1 d . .
Cu2 Cu 0.15524(4) 0.47889(3) 0.35995(2) 0.01404(7) Uani 1 1 d . .
S1 S 0.14662(8) 0.44491(5) 0.62752(3) 0.01139(11) Uani 1 1 d . .
N1 N 0.2192(3) 0.50241(19) 0.23997(12) 0.0163(4) Uani 1 1 d . .
C3 C 0.1352(3) 0.2809(2) 0.66153(15) 0.0181(5) Uani 1 1 d . .
H3A H 0.0666 0.2302 0.6203 0.027 Uiso 1 1 calc R U
H3B H 0.0720 0.2766 0.7153 0.027 Uiso 1 1 calc R U
H3C H 0.2609 0.2466 0.6675 0.027 Uiso 1 1 calc R U
C1 C 0.2594(3) 0.5213(2) 0.17260(14) 0.0153(5) Uani 1 1 d . .
C2 C 0.3137(4) 0.5441(3) 0.08649(15) 0.0274(6) Uani 1 1 d . .
H2A H 0.3163 0.4625 0.0563 0.041 Uiso 1 1 calc R U
H2B H 0.4369 0.5832 0.0855 0.041 Uiso 1 1 calc R U
H2C H 0.2243 0.6019 0.0599 0.041 Uiso 1 1 calc R U
C4 C 0.2818(3) 0.5100(2) 0.71386(14) 0.0183(5) Uani 1 1 d . .
H4A H 0.2132 0.4979 0.7665 0.022 Uiso 1 1 calc R U
H4B H 0.4003 0.4629 0.7185 0.022 Uiso 1 1 calc R U
C5 C 0.3202(4) 0.6503(2) 0.70116(16) 0.0216(6) Uani 1 1 d . .
H5A H 0.3984 0.6616 0.6520 0.032 Uiso 1 1 calc R U
H5B H 0.3840 0.6847 0.7503 0.032 Uiso 1 1 calc R U
H5C H 0.2031 0.6961 0.6928 0.032 Uiso 1 1 calc R U

loop_
_atom_site_aniso_label
_atom_site_aniso_U_11
_atom_site_aniso_U_22
_atom_site_aniso_U_33
_atom_site_aniso_U_23
_atom_site_aniso_U_13
_atom_site_aniso_U_12
I1 0.01825(8) 0.01119(8) 0.01355(8) -0.00049(6) -0.00325(6) 0.00074(6)
I2 0.01265(7) 0.01114(8) 0.01341(8) 0.00021(6) -0.00190(5) 0.00064(6)
Cu1 0.01676(15) 0.01547(16) 0.01142(14) 0.00077(11) -0.00075(11) 0.00030(12)
Cu2 0.01540(15) 0.01483(16) 0.01188(14) 0.00004(11) -0.00063(11) 0.00179(12)
S1 0.0123(3) 0.0112(3) 0.0106(3) 0.0004(2) -0.0008(2) 0.0010(2)
N1 0.0207(11) 0.0127(11) 0.0156(11) -0.0019(8) -0.0004(8) -0.0002(8)
C3 0.0213(13) 0.0137(13) 0.0192(13) 0.0062(10) 0.0013(10) 0.0014(10)
C1 0.0180(12) 0.0102(12) 0.0176(13) -0.0026(10) -0.0017(10) -0.0028(10)
C2 0.0401(17) 0.0264(16) 0.0157(13) 0.0005(11) 0.0072(11) -0.0071(13)
C4 0.0171(12) 0.0236(14) 0.0143(12) -0.0036(10) -0.0034(9) -0.0005(10)
C5 0.0221(13) 0.0218(15) 0.0208(13) -0.0052(11) -0.0019(10) -0.0024(11)

loop_
_atom_type_symbol
_atom_type_description
_atom_type_scat_dispersion_real
_atom_type_scat_dispersion_imag
_atom_type_scat_source
C C 0.0033 0.0016 'International Tables Vol C Tables 4.2.6.8 and 6.1.1.4'
H H 0.0000 0.0000 'International Tables Vol C Tables 4.2.6.8 and 6.1.1.4'
N N 0.0061 0.0033 'International Tables Vol C Tables 4.2.6.8 and 6.1.1.4'
S S 0.1246 0.1234 'International Tables Vol C Tables 4.2.6.8 and 6.1.1.4'
Cu Cu 0.3201 1.2651 'International Tables Vol C Tables 4.2.6.8 and 6.1.1.4'
I I -0.4742 1.8119 'International Tables Vol C Tables 4.2.6.8 and 6.1.1.4'

loop_
_geom_angle_atom_site_label_1
_geom_angle_atom_site_label_2
_geom_angle_atom_site_label_3
_geom_angle
_geom_angle_site_symmetry_1
_geom_angle_site_symmetry_3
Cu2 I1 Cu1 62.034(10) . .
Cu1 I2 Cu1 65.569(11) . 3_666
Cu1 I2 Cu2 61.378(10) . .
Cu2 I2 Cu1 110.629(11) . 3_666
I1 Cu1 I2 104.121(12) . 3_666
I1 Cu1 Cu1 130.025(16) . 3_666
I1 Cu1 Cu2 58.006(10) . .
I2 Cu1 I1 117.023(12) . .
I2 Cu1 I2 114.430(11) . 3_666
I2 Cu1 Cu1 56.451(11) 3_666 3_666
I2 Cu1 Cu1 57.979(11) . 3_666
I2 Cu1 Cu2 138.574(13) 3_666 .
I2 Cu1 Cu2 60.043(9) . .
Cu2 Cu1 Cu1 103.956(15) . 3_666
S1 Cu1 I1 106.048(18) . .
S1 Cu1 I2 110.961(19) . .
S1 Cu1 I2 102.969(17) . 3_666
S1 Cu1 Cu1 122.44(2) . 3_666
S1 Cu1 Cu2 117.510(19) . .
I1 Cu2 I2 117.502(12) . .
I1 Cu2 Cu1 59.960(9) . .
I2 Cu2 Cu1 58.579(10) . .
S1 Cu2 I1 111.274(18) 3_566 .
S1 Cu2 I2 102.465(18) 3_566 .
S1 Cu2 Cu1 113.963(18) 3_566 .
N1 Cu2 I1 115.53(6) . .
N1 Cu2 I2 103.32(6) . .
N1 Cu2 Cu1 139.26(6) . .
N1 Cu2 S1 105.24(6) . 3_566
Cu2 S1 Cu1 127.77(3) 3_566 .
C3 S1 Cu1 103.45(8) . .
C3 S1 Cu2 104.72(8) . 3_566
C3 S1 C4 98.57(12) . .
C4 S1 Cu1 110.37(8) . .
C4 S1 Cu2 107.75(8) . 3_566
C1 N1 Cu2 176.7(2) . .
S1 C3 H3A 109.5 . .
S1 C3 H3B 109.5 . .
S1 C3 H3C 109.5 . .
H3A C3 H3B 109.5 . .
H3A C3 H3C 109.5 . .
H3B C3 H3C 109.5 . .
N1 C1 C2 179.0(3) . .
C1 C2 H2A 109.5 . .
C1 C2 H2B 109.5 . .
C1 C2 H2C 109.5 . .
H2A C2 H2B 109.5 . .
H2A C2 H2C 109.5 . .
H2B C2 H2C 109.5 . .
S1 C4 H4A 109.4 . .
S1 C4 H4B 109.4 . .
H4A C4 H4B 108.0 . .
C5 C4 S1 110.99(17) . .
C5 C4 H4A 109.4 . .
C5 C4 H4B 109.4 . .
C4 C5 H5A 109.5 . .
C4 C5 H5B 109.5 . .
C4 C5 H5C 109.5 . .
H5A C5 H5B 109.5 . .
H5A C5 H5C 109.5 . .
H5B C5 H5C 109.5 . .

loop_
_geom_bond_atom_site_label_1
_geom_bond_atom_site_label_2
_geom_bond_distance
_geom_bond_site_symmetry_2
I1 Cu1 2.6505(3) .
I1 Cu2 2.5967(4) .
I2 Cu1 2.6744(4) 3_666
I2 Cu1 2.6289(4) .
I2 Cu2 2.6691(3) .
Cu1 I2 2.6744(4) 3_666
Cu1 Cu1 2.8719(6) 3_666
Cu1 Cu2 2.7042(4) .
Cu1 S1 2.3337(6) .
Cu2 S1 2.3317(6) 3_566
Cu2 N1 1.999(2) .
S1 Cu2 2.3317(6) 3_566
S1 C3 1.799(2) .
S1 C4 1.822(2) .
N1 C1 1.139(3) .
C3 H3A 0.9800 .
C3 H3B 0.9800 .
C3 H3C 0.9800 .
C1 C2 1.459(3) .
C2 H2A 0.9800 .
C2 H2B 0.9800 .
C2 H2C 0.9800 .
C4 H4A 0.9900 .
C4 H4B 0.9900 .
C4 C5 1.506(3) .
C5 H5A 0.9800 .
C5 H5B 0.9800 .
C5 H5C 0.9800 .
